data_1575863
loop_
_publ_author_name
'Lin, Yun-Hsien'
'Wang, Xiqu'
'Szczepanik, Dariusz W.'
'Wieczorkiewicz, Pawe&#x142; A'
'Miljani&#x107;, Ognjen &#x160;'

_publ_section_title
;
 Inverted azolophanes: alternant <i>o</i>-heteroarene/<i>p</i>-arene
 macrocycles.
;
_journal_issue 42
_journal_name_full 'Chemical science'
_journal_page_first 19967
_journal_page_last 19972
_journal_paper_doi 10.1039/d5sc05981j
_journal_volume 16
_journal_year 2025
_chemical_formula_sum 'C42 H32 Cl2 N4 O4'
_chemical_formula_weight 727.61
_space_group_crystal_system monoclinic
_space_group_IT_number 14
_space_group_name_Hall '-P 2ybc'
_space_group_name_H-M_alt 'P 1 21/c 1'
_atom_sites_solution_hydrogens geom
_audit_creation_method SHELXL-2018/3
_audit_update_record
;
2025-08-07 deposited with the CCDC.	2025-09-22 downloaded from the CCDC.
;
_cell_angle_alpha 90
_cell_angle_beta 109.0600(10)
_cell_angle_gamma 90
_cell_formula_units_Z 4
_cell_length_a 16.7306(2)
_cell_length_b 8.77900(10)
_cell_length_c 24.8572(3)
_cell_measurement_reflns_used 9979
_cell_measurement_temperature 123(2)
_cell_measurement_theta_max 66.44
_cell_measurement_theta_min 2.79
_cell_volume 3450.82(7)
_computing_cell_refinement 'Bruker SAINT'
_computing_data_collection 'Bruker APEX4'
_computing_data_reduction 'Bruker SAINT'
_computing_structure_refinement 'SHELXL-2018/3 (Sheldrick, 2018)'
_computing_structure_solution 'SHELXT 2018/2 (Sheldrick, 2018)'
_diffrn_ambient_temperature 123(2)
_diffrn_measured_fraction_theta_full 0.980
_diffrn_measured_fraction_theta_max 0.980
_diffrn_measurement_device_type 'Bruker APEX-II CCD'
_diffrn_measurement_method 'narrow frame omega scans'
_diffrn_radiation_type CuK\a
_diffrn_radiation_wavelength 1.54178
_diffrn_reflns_av_R_equivalents 0.0280
_diffrn_reflns_av_unetI/netI 0.0212
_diffrn_reflns_Laue_measured_fraction_full 0.980
_diffrn_reflns_Laue_measured_fraction_max 0.980
_diffrn_reflns_limit_h_max 19
_diffrn_reflns_limit_h_min -18
_diffrn_reflns_limit_k_max 9
_diffrn_reflns_limit_k_min -9
_diffrn_reflns_limit_l_max 29
_diffrn_reflns_limit_l_min -28
_diffrn_reflns_number 34272
_diffrn_reflns_point_group_measured_fraction_full 0.980
_diffrn_reflns_point_group_measured_fraction_max 0.980
_diffrn_reflns_theta_full 66.471
_diffrn_reflns_theta_max 66.471
_diffrn_reflns_theta_min 2.794
_exptl_absorpt_coefficient_mu 2.108
_exptl_absorpt_correction_T_max 0.9287
_exptl_absorpt_correction_T_min 0.7550
_exptl_absorpt_correction_type empirical
_exptl_absorpt_process_details SADABS
_exptl_crystal_colour yellow
_exptl_crystal_density_diffrn 1.401
_exptl_crystal_description needle
_exptl_crystal_F_000 1512
_exptl_crystal_size_max 0.45
_exptl_crystal_size_mid 0.04
_exptl_crystal_size_min 0.03
_refine_diff_density_max 0.295
_refine_diff_density_min -0.468
_refine_diff_density_rms 0.054
_refine_ls_extinction_method none
_refine_ls_goodness_of_fit_ref 1.080
_refine_ls_hydrogen_treatment constr
_refine_ls_matrix_type full
_refine_ls_number_parameters 498
_refine_ls_number_reflns 5964
_refine_ls_number_restraints 563
_refine_ls_restrained_S_all 1.033
_refine_ls_R_factor_all 0.0429
_refine_ls_R_factor_gt 0.0399
_refine_ls_shift/su_max 0.001
_refine_ls_shift/su_mean 0.000
_refine_ls_structure_factor_coef Fsqd
_refine_ls_weighting_details 'w=1/[\s^2^(Fo^2^)+(0.0737P)^2^+1.5917P] where P=(Fo^2^+2Fc^2^)/3'
_refine_ls_weighting_scheme calc
_refine_ls_wR_factor_gt 0.1171
_refine_ls_wR_factor_ref 0.1197
_reflns_Friedel_coverage 0.000
_reflns_number_gt 5386
_reflns_number_total 5964
_reflns_threshold_expression 'I > 2\s(I)'
_cod_data_source_file d5sc05981j2.cif
_cod_data_source_block JL310-14_XW511
_cod_depositor_comments 'Adding full bibliography for 1575863--1575867.cif.'
_cod_original_sg_symbol_H-M 'P 21/c'
_cod_database_code 1575863
_shelx_shelxl_version_number 2018/3
_shelx_space_group_comment
;
The symmetry employed for this shelxl refinement is uniquely defined
by the following loop, which should always be used as a source of
symmetry information in preference to the above space-group names.
They are only intended as comments.
;
_shelx_estimated_absorpt_t_min 0.451
_shelx_estimated_absorpt_t_max 0.939

loop_
_space_group_symop_operation_xyz
'x, y, z'
'-x, y+1/2, -z+1/2'
'-x, -y, -z'
'x, -y-1/2, z-1/2'

loop_
_atom_site_label
_atom_site_type_symbol
_atom_site_fract_x
_atom_site_fract_y
_atom_site_fract_z
_atom_site_U_iso_or_equiv
_atom_site_adp_type
_atom_site_occupancy
_atom_site_site_symmetry_order
_atom_site_calc_flag
_atom_site_refinement_flags_posn
_atom_site_refinement_flags_adp
_atom_site_refinement_flags_occupancy
_atom_site_disorder_assembly
_atom_site_disorder_group
Cl1 Cl 0.06181(3) -0.09245(6) 0.29940(2) 0.04524(16) Uani 1 1 d . . . . .
Cl2 Cl 0.07697(3) 0.10182(6) 0.18707(2) 0.04048(15) Uani 1 1 d . . . . .
O1 O 0.7902(6) 0.3194(16) 0.4851(5) 0.0198(10) Uani 0.680(10) 1 d . . P A 1
O2 O 0.5620(7) -0.0896(16) 0.7173(5) 0.0192(10) Uani 0.680(10) 1 d . . P A 1
O3 O 0.2939(6) 0.6001(13) 0.2659(5) 0.0225(10) Uani 0.680(10) 1 d . . P A 1
O4 O 0.0664(10) 0.211(3) 0.5027(8) 0.0280(12) Uani 0.680(10) 1 d . . P A 1
N1 N 0.7257(13) 0.439(3) 0.4057(10) 0.0212(11) Uani 0.680(10) 1 d . . P A 1
N2 N 0.6840(11) -0.059(3) 0.7042(8) 0.0213(11) Uani 0.680(10) 1 d . . P A 1
N3 N 0.1724(13) 0.554(3) 0.2791(10) 0.0228(16) Uani 0.680(10) 1 d . . P A 1
N4 N 0.1334(10) 0.085(2) 0.5807(8) 0.0227(14) Uani 0.680(10) 1 d . . P A 1
O1' O 0.720(2) 0.435(6) 0.4092(18) 0.0212(11) Uani 0.320(10) 1 d . . P A 2
O2' O 0.6758(19) -0.047(5) 0.6995(14) 0.0213(11) Uani 0.320(10) 1 d . . P A 2
O3' O 0.180(2) 0.569(5) 0.2808(19) 0.0228(16) Uani 0.320(10) 1 d . . P A 2
O4' O 0.1411(18) 0.104(4) 0.5804(15) 0.0227(14) Uani 0.320(10) 1 d . . P A 2
N1' N 0.8005(18) 0.308(5) 0.4913(14) 0.0198(10) Uani 0.320(10) 1 d . . P A 2
N2' N 0.5537(19) -0.099(5) 0.7216(14) 0.0192(10) Uani 0.320(10) 1 d . . P A 2
N3' N 0.3034(17) 0.618(4) 0.2636(14) 0.0225(10) Uani 0.320(10) 1 d . . P A 2
N4' N 0.059(3) 0.216(8) 0.497(2) 0.0280(12) Uani 0.320(10) 1 d . . P A 2
C1 C 0.70768(10) 0.31079(19) 0.48057(7) 0.0203(3) Uani 1 1 d . . . . .
C2 C 0.79758(11) 0.3937(2) 0.44148(7) 0.0238(4) Uani 1 1 d . . . . .
C3 C 0.66471(10) 0.38687(19) 0.43184(7) 0.0204(3) Uani 1 1 d . . . . .
C4 C 0.68442(10) 0.22782(18) 0.52438(7) 0.0195(3) Uani 1 1 d . . . . .
C5 C 0.60537(10) 0.15928(19) 0.51298(7) 0.0208(3) Uani 1 1 d . . . . .
H5 H 0.566430 0.160819 0.475327 0.025 Uiso 1 1 calc R U . . .
C6 C 0.58298(11) 0.08909(19) 0.55584(7) 0.0211(3) Uani 1 1 d . . . . .
H6 H 0.528749 0.043506 0.547250 0.025 Uiso 1 1 calc R U . . .
C7 C 0.63915(10) 0.08438(18) 0.61163(7) 0.0194(3) Uani 1 1 d . . . . .
C8 C 0.71975(11) 0.1448(2) 0.62239(7) 0.0226(4) Uani 1 1 d . . . . .
H8 H 0.759736 0.137928 0.659600 0.027 Uiso 1 1 calc R U . . .
C9 C 0.74251(10) 0.21484(19) 0.57959(7) 0.0225(4) Uani 1 1 d . . . . .
H9 H 0.798038 0.254491 0.587694 0.027 Uiso 1 1 calc R U . . .
C10 C 0.88042(12) 0.4249(2) 0.43428(8) 0.0316(4) Uani 1 1 d . . . . .
H10A H 0.871658 0.478630 0.398241 0.047 Uiso 1 1 calc R U . . .
H10B H 0.909810 0.328543 0.433941 0.047 Uiso 1 1 calc R U . . .
H10C H 0.914637 0.488272 0.465875 0.047 Uiso 1 1 calc R U . . .
C11 C 0.57540(10) 0.42368(18) 0.40325(7) 0.0200(3) Uani 1 1 d . . . . .
C12 C 0.51796(10) 0.4427(2) 0.43311(7) 0.0214(3) Uani 1 1 d . . . . .
H12 H 0.537327 0.433380 0.473396 0.026 Uiso 1 1 calc R U . . .
C13 C 0.43406(11) 0.47450(19) 0.40512(7) 0.0218(3) Uani 1 1 d . . . . .
H13 H 0.396454 0.487151 0.426319 0.026 Uiso 1 1 calc R U . . .
C14 C 0.40339(11) 0.48849(18) 0.34561(7) 0.0212(3) Uani 1 1 d . . . . .
C15 C 0.46117(11) 0.4769(2) 0.31593(7) 0.0234(4) Uani 1 1 d . . . . .
H15 H 0.442334 0.491209 0.275857 0.028 Uiso 1 1 calc R U . . .
C16 C 0.54546(11) 0.4448(2) 0.34421(7) 0.0228(4) Uani 1 1 d . . . . .
H16 H 0.583612 0.436889 0.323212 0.027 Uiso 1 1 calc R U . . .
C17 C 0.61654(11) 0.01254(19) 0.65817(7) 0.0207(3) Uani 1 1 d . . . . .
C18 C 0.64358(11) -0.1149(2) 0.73609(7) 0.0242(4) Uani 1 1 d . . . . .
C19 C 0.54207(11) -0.00889(19) 0.66827(7) 0.0209(3) Uani 1 1 d . . . . .
C20 C 0.31421(11) 0.51944(19) 0.31502(7) 0.0229(4) Uani 1 1 d . . . . .
C21 C 0.21257(12) 0.6243(2) 0.24716(8) 0.0282(4) Uani 1 1 d . . . . .
C22 C 0.23935(11) 0.48962(19) 0.32351(7) 0.0223(4) Uani 1 1 d . . . . .
C23 C 0.68540(12) -0.2017(2) 0.78881(7) 0.0290(4) Uani 1 1 d . . . . .
H23A H 0.647190 -0.281487 0.793390 0.044 Uiso 1 1 calc R U . . .
H23B H 0.699379 -0.132641 0.821567 0.044 Uiso 1 1 calc R U . . .
H23C H 0.737340 -0.248302 0.786401 0.044 Uiso 1 1 calc R U . . .
C24 C 0.45378(10) 0.03218(19) 0.63959(7) 0.0203(3) Uani 1 1 d . . . . .
C25 C 0.38929(11) -0.0601(2) 0.64627(7) 0.0230(4) Uani 1 1 d . . . . .
H25 H 0.403367 -0.145981 0.670839 0.028 Uiso 1 1 calc R U . . .
C26 C 0.30541(11) -0.0272(2) 0.61741(7) 0.0238(4) Uani 1 1 d . . . . .
H26 H 0.262514 -0.091368 0.622228 0.029 Uiso 1 1 calc R U . . .
C27 C 0.28266(11) 0.09858(19) 0.58132(7) 0.0213(4) Uani 1 1 d . . . . .
C28 C 0.34672(10) 0.19463(19) 0.57648(7) 0.0212(3) Uani 1 1 d . . . . .
H28 H 0.332347 0.282874 0.553182 0.025 Uiso 1 1 calc R U . . .
C29 C 0.43088(10) 0.16228(19) 0.60534(7) 0.0210(3) Uani 1 1 d . . . . .
H29 H 0.473592 0.229103 0.601876 0.025 Uiso 1 1 calc R U . . .
C30 C 0.16974(13) 0.7112(2) 0.19480(8) 0.0354(5) Uani 1 1 d . . . . .
H30A H 0.147623 0.640493 0.162863 0.053 Uiso 1 1 calc R U . . .
H30B H 0.210193 0.780857 0.186763 0.053 Uiso 1 1 calc R U . . .
H30C H 0.122978 0.769838 0.200017 0.053 Uiso 1 1 calc R U . . .
C31 C 0.21560(11) 0.40827(19) 0.36759(7) 0.0217(4) Uani 1 1 d . . . . .
C32 C 0.14282(11) 0.4530(2) 0.37941(7) 0.0249(4) Uani 1 1 d . . . . .
H32 H 0.108150 0.531531 0.357443 0.030 Uiso 1 1 calc R U . . .
C33 C 0.12058(11) 0.3845(2) 0.42273(8) 0.0255(4) Uani 1 1 d . . . . .
H33 H 0.070984 0.416808 0.430130 0.031 Uiso 1 1 calc R U . . .
C34 C 0.17020(10) 0.2684(2) 0.45568(7) 0.0229(4) Uani 1 1 d . . . . .
C35 C 0.23998(11) 0.2163(2) 0.44105(7) 0.0231(4) Uani 1 1 d . . . . .
H35 H 0.272147 0.132432 0.460947 0.028 Uiso 1 1 calc R U . . .
C36 C 0.26229(10) 0.28580(19) 0.39805(7) 0.0223(3) Uani 1 1 d . . . . .
H36 H 0.310002 0.249774 0.389108 0.027 Uiso 1 1 calc R U . . .
C37 C 0.19278(11) 0.1322(2) 0.55264(7) 0.0238(4) Uani 1 1 d . . . . .
C38 C 0.14854(11) 0.2034(2) 0.50323(8) 0.0242(4) Uani 1 1 d . . . . .
C39 C 0.06173(11) 0.1435(2) 0.54836(8) 0.0291(4) Uani 1 1 d . . . . .
C40 C -0.01675(13) 0.1313(3) 0.56281(10) 0.0413(5) Uani 1 1 d . . . . .
H40A H -0.065260 0.123717 0.527754 0.062 Uiso 1 1 calc R U . . .
H40B H -0.022948 0.221781 0.584180 0.062 Uiso 1 1 calc R U . . .
H40C H -0.014229 0.040168 0.586090 0.062 Uiso 1 1 calc R U . . .
C41 C 0.05423(14) 0.1100(3) 0.29069(10) 0.0401(5) Uani 1 1 d . . . . .
H41A H -0.005084 0.137958 0.269612 0.048 Uiso 1 1 calc R U . . .
H41B H 0.070149 0.158936 0.328612 0.048 Uiso 1 1 calc R U . . .
C42 C 0.11032(12) 0.1685(2) 0.25920(8) 0.0338(4) Uani 1 1 d . . . . .
H42A H 0.169099 0.134711 0.278870 0.041 Uiso 1 1 calc R U . . .
H42B H 0.109622 0.281234 0.259387 0.041 Uiso 1 1 calc R U . . .

loop_
_atom_site_aniso_label
_atom_site_aniso_U_11
_atom_site_aniso_U_22
_atom_site_aniso_U_33
_atom_site_aniso_U_23
_atom_site_aniso_U_13
_atom_site_aniso_U_12
Cl1 0.0368(3) 0.0466(3) 0.0486(3) 0.0088(2) 0.0089(2) -0.0091(2)
Cl2 0.0417(3) 0.0456(3) 0.0344(3) -0.0045(2) 0.0128(2) 0.0023(2)
O1 0.014(3) 0.025(2) 0.019(3) 0.0039(16) 0.005(2) 0.0021(19)
O2 0.021(2) 0.0225(19) 0.017(2) 0.0050(12) 0.0104(12) 0.0004(16)
O3 0.024(2) 0.023(3) 0.0223(11) 0.0054(14) 0.0101(13) 0.0013(17)
O4 0.019(3) 0.035(2) 0.031(4) 0.002(2) 0.009(3) 0.002(2)
N1 0.020(2) 0.0247(16) 0.023(3) 0.0016(16) 0.0121(13) -0.0029(17)
N2 0.021(3) 0.023(3) 0.017(3) 0.0049(16) 0.003(2) 0.005(2)
N3 0.022(3) 0.024(4) 0.0211(14) 0.002(2) 0.004(2) 0.002(2)
N4 0.019(3) 0.024(4) 0.0285(8) 0.000(2) 0.0121(17) -0.006(2)
O1' 0.020(2) 0.0247(16) 0.023(3) 0.0016(16) 0.0121(13) -0.0029(17)
O2' 0.021(3) 0.023(3) 0.017(3) 0.0049(16) 0.003(2) 0.005(2)
O3' 0.022(3) 0.024(4) 0.0211(14) 0.002(2) 0.004(2) 0.002(2)
O4' 0.019(3) 0.024(4) 0.0285(8) 0.000(2) 0.0121(17) -0.006(2)
N1' 0.014(3) 0.025(2) 0.019(3) 0.0039(16) 0.005(2) 0.0021(19)
N2' 0.021(2) 0.0225(19) 0.017(2) 0.0050(12) 0.0104(12) 0.0004(16)
N3' 0.024(2) 0.023(3) 0.0223(11) 0.0054(14) 0.0101(13) 0.0013(17)
N4' 0.019(3) 0.035(2) 0.031(4) 0.002(2) 0.009(3) 0.002(2)
C1 0.0193(8) 0.0201(8) 0.0232(8) -0.0029(6) 0.0093(6) -0.0025(6)
C2 0.0229(9) 0.0256(9) 0.0257(9) -0.0017(7) 0.0116(7) -0.0033(7)
C3 0.0202(8) 0.0198(8) 0.0238(8) -0.0026(6) 0.0108(7) -0.0031(6)
C4 0.0216(8) 0.0173(8) 0.0213(8) -0.0007(6) 0.0092(6) 0.0006(6)
C5 0.0222(8) 0.0212(9) 0.0181(8) -0.0009(6) 0.0056(6) -0.0020(6)
C6 0.0205(8) 0.0209(9) 0.0224(8) -0.0007(6) 0.0078(7) -0.0036(6)
C7 0.0210(8) 0.0172(8) 0.0211(8) 0.0002(6) 0.0085(6) 0.0021(6)
C8 0.0223(8) 0.0235(9) 0.0203(8) 0.0010(6) 0.0049(7) 0.0020(6)
C9 0.0179(8) 0.0237(9) 0.0252(8) 0.0000(7) 0.0060(7) -0.0016(6)
C10 0.0241(9) 0.0442(12) 0.0297(10) -0.0037(8) 0.0133(8) -0.0066(8)
C11 0.0215(8) 0.0167(8) 0.0227(8) 0.0004(6) 0.0085(7) -0.0015(6)
C12 0.0233(8) 0.0230(9) 0.0185(8) -0.0010(6) 0.0074(7) -0.0006(6)
C13 0.0229(8) 0.0223(9) 0.0220(8) -0.0021(6) 0.0099(7) -0.0005(6)
C14 0.0233(8) 0.0174(8) 0.0231(8) -0.0004(6) 0.0076(7) -0.0001(6)
C15 0.0281(9) 0.0234(9) 0.0197(8) 0.0025(6) 0.0090(7) 0.0007(7)
C16 0.0255(9) 0.0226(9) 0.0237(8) 0.0008(7) 0.0127(7) -0.0013(7)
C17 0.0243(9) 0.0195(8) 0.0175(8) 0.0005(6) 0.0058(7) 0.0019(6)
C18 0.0290(9) 0.0236(9) 0.0197(8) 0.0006(6) 0.0076(7) 0.0015(7)
C19 0.0267(9) 0.0189(8) 0.0169(8) 0.0012(6) 0.0068(6) 0.0008(6)
C20 0.0277(9) 0.0209(9) 0.0183(8) -0.0002(6) 0.0050(7) 0.0037(7)
C21 0.0304(9) 0.0282(10) 0.0244(9) 0.0018(7) 0.0066(7) 0.0081(7)
C22 0.0243(9) 0.0205(9) 0.0202(8) -0.0010(6) 0.0046(7) 0.0035(6)
C23 0.0315(10) 0.0313(10) 0.0222(9) 0.0051(7) 0.0060(7) 0.0050(7)
C24 0.0233(8) 0.0208(8) 0.0190(8) -0.0026(6) 0.0097(6) 0.0003(6)
C25 0.0288(9) 0.0192(9) 0.0241(9) 0.0006(6) 0.0127(7) 0.0004(7)
C26 0.0251(9) 0.0225(9) 0.0270(9) -0.0020(7) 0.0130(7) -0.0042(7)
C27 0.0214(8) 0.0230(9) 0.0208(8) -0.0048(6) 0.0086(7) -0.0005(6)
C28 0.0238(8) 0.0188(8) 0.0219(8) -0.0008(6) 0.0088(7) 0.0002(6)
C29 0.0219(8) 0.0199(8) 0.0227(8) -0.0014(6) 0.0095(7) -0.0019(6)
C30 0.0351(11) 0.0428(12) 0.0295(10) 0.0126(8) 0.0122(8) 0.0154(8)
C31 0.0201(8) 0.0223(9) 0.0206(8) -0.0028(6) 0.0037(6) -0.0017(6)
C32 0.0214(9) 0.0247(9) 0.0263(9) 0.0002(7) 0.0043(7) 0.0035(7)
C33 0.0177(8) 0.0293(10) 0.0293(9) -0.0019(7) 0.0073(7) 0.0022(7)
C34 0.0199(8) 0.0244(9) 0.0240(8) -0.0027(7) 0.0065(7) -0.0021(6)
C35 0.0219(8) 0.0221(9) 0.0248(8) 0.0004(6) 0.0069(7) 0.0019(6)
C36 0.0201(8) 0.0239(9) 0.0231(8) -0.0019(6) 0.0075(7) 0.0017(6)
C37 0.0215(8) 0.0240(9) 0.0284(9) -0.0032(7) 0.0114(7) -0.0032(7)
C38 0.0192(8) 0.0250(9) 0.0303(9) -0.0035(7) 0.0105(7) -0.0010(6)
C39 0.0245(9) 0.0322(10) 0.0335(10) -0.0013(8) 0.0133(8) -0.0014(7)
C40 0.0296(11) 0.0532(14) 0.0477(13) -0.0084(10) 0.0217(9) -0.0070(9)
C41 0.0358(11) 0.0444(13) 0.0415(12) -0.0041(9) 0.0144(9) -0.0012(9)
C42 0.0283(10) 0.0347(11) 0.0353(10) -0.0052(8) 0.0061(8) -0.0022(8)

loop_
_atom_type_symbol
_atom_type_description
_atom_type_scat_dispersion_real
_atom_type_scat_dispersion_imag
_atom_type_scat_source
C C 0.0181 0.0091 'International Tables Vol C Tables 4.2.6.8 and 6.1.1.4'
H H 0.0000 0.0000 'International Tables Vol C Tables 4.2.6.8 and 6.1.1.4'
Cl Cl 0.3639 0.7018 'International Tables Vol C Tables 4.2.6.8 and 6.1.1.4'
N N 0.0311 0.0180 'International Tables Vol C Tables 4.2.6.8 and 6.1.1.4'
O O 0.0492 0.0322 'International Tables Vol C Tables 4.2.6.8 and 6.1.1.4'

loop_
_geom_angle_atom_site_label_1
_geom_angle_atom_site_label_2
_geom_angle_atom_site_label_3
_geom_angle
_geom_angle_site_symmetry_1
_geom_angle_site_symmetry_3
_geom_angle_publ_flag
C2 O1 C1 109.2(5) . . ?
C18 O2 C19 109.3(5) . . ?
C21 O3 C20 109.4(5) . . ?
C39 O4 C38 108.4(10) . . ?
C2 N1 C3 103.0(14) . . ?
C18 N2 C17 102.6(11) . . ?
C21 N3 C22 102.9(13) . . ?
C39 N4 C37 103.1(11) . . ?
C3 O1' C2 110(3) . . ?
C17 O2' C18 110(2) . . ?
C21 O3' C22 111(3) . . ?
C37 O4' C39 110(2) . . ?
C2 N1' C1 95.6(14) . . ?
C18 N2' C19 95.6(14) . . ?
C21 N3' C20 95.0(13) . . ?
C39 N4' C38 98(2) . . ?
O1 C1 C3 106.0(4) . . ?
O1 C1 C4 118.6(4) . . ?
C3 C1 C4 135.47(15) . . ?
C3 C1 N1' 112.6(11) . . ?
C4 C1 N1' 112.0(11) . . ?
N1 C2 O1 113.8(8) . . ?
O1' C2 N1' 114.6(18) . . ?
N1 C2 C10 123.6(8) . . ?
O1 C2 C10 122.6(4) . . ?
O1' C2 C10 129.8(14) . . ?
N1' C2 C10 115.6(12) . . ?
O1' C3 C1 107.3(18) . . ?
C1 C3 N1 108.0(9) . . ?
O1' C3 C11 118.6(18) . . ?
C1 C3 C11 134.15(15) . . ?
N1 C3 C11 117.9(9) . . ?
C5 C4 C9 118.13(15) . . ?
C5 C4 C1 121.85(15) . . ?
C9 C4 C1 120.02(15) . . ?
C6 C5 C4 120.83(15) . . ?
C5 C6 C7 120.87(15) . . ?
C8 C7 C6 118.32(15) . . ?
C8 C7 C17 119.62(15) . . ?
C6 C7 C17 122.02(15) . . ?
C9 C8 C7 120.91(15) . . ?
C8 C9 C4 120.71(15) . . ?
C16 C11 C12 117.81(15) . . ?
C16 C11 C3 119.79(15) . . ?
C12 C11 C3 122.38(15) . . ?
C13 C12 C11 121.22(15) . . ?
C12 C13 C14 120.79(15) . . ?
C15 C14 C13 118.15(16) . . ?
C15 C14 C20 120.21(15) . . ?
C13 C14 C20 121.60(15) . . ?
C16 C15 C14 120.82(16) . . ?
C15 C16 C11 121.08(15) . . ?
O2' C17 C19 108.1(16) . . ?
C19 C17 N2 108.4(8) . . ?
O2' C17 C7 118.2(16) . . ?
C19 C17 C7 133.61(15) . . ?
N2 C17 C7 117.9(8) . . ?
N2 C18 O2 114.2(7) . . ?
O2' C18 N2' 113.9(15) . . ?
N2 C18 C23 123.2(6) . . ?
O2 C18 C23 122.7(4) . . ?
O2' C18 C23 130.8(11) . . ?
N2' C18 C23 115.3(11) . . ?
O2 C19 C17 105.5(4) . . ?
O2 C19 C24 118.8(4) . . ?
C17 C19 C24 135.75(15) . . ?
C17 C19 N2' 111.9(11) . . ?
C24 C19 N2' 112.3(11) . . ?
O3 C20 C22 105.5(4) . . ?
O3 C20 C14 118.6(4) . . ?
C22 C20 C14 135.87(16) . . ?
C22 C20 N3' 112.4(10) . . ?
C14 C20 N3' 111.6(10) . . ?
O3 C21 N3 112.3(11) . . ?
O3' C21 N3' 117(2) . . ?
O3' C21 C30 127.3(19) . . ?
O3 C21 C30 123.3(4) . . ?
N3 C21 C30 124.3(10) . . ?
N3' C21 C30 115.8(10) . . ?
C20 C22 O3' 104.5(15) . . ?
C20 C22 N3 109.7(8) . . ?
C20 C22 C31 134.15(16) . . ?
O3' C22 C31 121.2(15) . . ?
N3 C22 C31 116.1(8) . . ?
C29 C24 C25 118.35(15) . . ?
C29 C24 C19 122.02(15) . . ?
C25 C24 C19 119.63(15) . . ?
C26 C25 C24 120.53(16) . . ?
C25 C26 C27 121.11(15) . . ?
C26 C27 C28 118.46(16) . . ?
C26 C27 C37 119.49(15) . . ?
C28 C27 C37 121.92(15) . . ?
C29 C28 C27 120.63(16) . . ?
C28 C29 C24 120.79(15) . . ?
C36 C31 C32 118.24(16) . . ?
C36 C31 C22 122.63(15) . . ?
C32 C31 C22 119.13(15) . . ?
C33 C32 C31 120.93(16) . . ?
C32 C33 C34 120.85(16) . . ?
C33 C34 C35 118.00(16) . . ?
C33 C34 C38 120.13(15) . . ?
C35 C34 C38 121.86(16) . . ?
C36 C35 C34 120.80(16) . . ?
C35 C36 C31 120.91(15) . . ?
O4' C37 C38 108.0(15) . . ?
C38 C37 N4 108.0(8) . . ?
O4' C37 C27 117.3(15) . . ?
C38 C37 C27 134.36(16) . . ?
N4 C37 C27 117.6(8) . . ?
C37 C38 O4 106.1(7) . . ?
C37 C38 C34 134.74(16) . . ?
O4 C38 C34 119.1(7) . . ?
C37 C38 N4' 111.4(18) . . ?
C34 C38 N4' 113.8(18) . . ?
O4 C39 N4 114.1(10) . . ?
O4' C39 N4' 113(2) . . ?
O4 C39 C40 123.8(7) . . ?
N4 C39 C40 122.1(7) . . ?
O4' C39 C40 128.3(12) . . ?
N4' C39 C40 118.8(19) . . ?
C42 C41 Cl1 111.87(15) . . ?
C41 C42 Cl2 111.58(14) . . ?

loop_
_geom_bond_atom_site_label_1
_geom_bond_atom_site_label_2
_geom_bond_distance
_geom_bond_site_symmetry_2
_geom_bond_publ_flag
Cl1 C41 1.790(2) . ?
Cl2 C42 1.793(2) . ?
O1 C2 1.306(11) . ?
O1 C1 1.350(11) . ?
O2 C18 1.309(11) . ?
O2 C19 1.354(10) . ?
O3 C21 1.303(10) . ?
O3 C20 1.355(10) . ?
O4 C39 1.304(18) . ?
O4 C38 1.371(18) . ?
N1 C2 1.30(2) . ?
N1 C3 1.451(16) . ?
N2 C18 1.30(2) . ?
N2 C17 1.461(12) . ?
N3 C21 1.35(2) . ?
N3 C22 1.41(2) . ?
N4 C39 1.310(19) . ?
N4 C37 1.449(14) . ?
O1' C3 1.31(3) . ?
O1' C2 1.33(4) . ?
O2' C17 1.28(2) . ?
O2' C18 1.34(3) . ?
O3' C21 1.24(4) . ?
O3' C22 1.38(4) . ?
O4' C37 1.29(3) . ?
O4' C39 1.35(3) . ?
N1' C2 1.44(3) . ?
N1' C1 1.49(3) . ?
N2' C18 1.43(3) . ?
N2' C19 1.50(3) . ?
N3' C21 1.44(3) . ?
N3' C20 1.50(3) . ?
N4' C39 1.41(5) . ?
N4' C38 1.46(5) . ?
C1 C3 1.364(2) . ?
C1 C4 1.465(2) . ?
C2 C10 1.480(2) . ?
C3 C11 1.466(2) . ?
C4 C5 1.395(2) . ?
C4 C9 1.403(2) . ?
C5 C6 1.384(2) . ?
C6 C7 1.399(2) . ?
C7 C8 1.391(2) . ?
C7 C17 1.471(2) . ?
C8 C9 1.386(2) . ?
C11 C16 1.399(2) . ?
C11 C12 1.403(2) . ?
C12 C13 1.377(2) . ?
C13 C14 1.404(2) . ?
C14 C15 1.398(2) . ?
C14 C20 1.462(2) . ?
C15 C16 1.384(2) . ?
C17 C19 1.362(2) . ?
C18 C23 1.479(2) . ?
C19 C24 1.460(2) . ?
C20 C22 1.362(3) . ?
C21 C30 1.476(2) . ?
C22 C31 1.467(2) . ?
C24 C29 1.401(2) . ?
C24 C25 1.402(2) . ?
C25 C26 1.382(3) . ?
C26 C27 1.395(2) . ?
C27 C28 1.399(2) . ?
C27 C37 1.469(2) . ?
C28 C29 1.385(2) . ?
C31 C36 1.398(2) . ?
C31 C32 1.399(2) . ?
C32 C33 1.386(3) . ?
C33 C34 1.398(2) . ?
C34 C35 1.408(2) . ?
C34 C38 1.461(2) . ?
C35 C36 1.384(2) . ?
C37 C38 1.361(3) . ?
C39 C40 1.474(3) . ?
C41 C42 1.496(3) . ?
